data_4024936
loop_
_publ_author_name
'Bret R. Van Ausdall'
'Jeremy L. Glass'
'Kelly M. Wiggins'
'Atta M. Aarif'
'Janis Louie'

_publ_section_title
;
A Systematic Investigation of Factors Influencing the Decarboxylation of
Imidazolium Carboxylates
;
_journal_name_full 'Journal of Organic Chemistry'
_journal_page_first 7935
_journal_page_last 7942
_journal_paper_doi 10.1021/jo901791k
_journal_volume 74
_journal_year 2009
_chemical_formula_moiety 'C10 H16 N2 O2,0.33(C2 H3 N)'
_chemical_formula_sum 'C10.67 H17 N2.33 O2'
_chemical_formula_weight 209.93
_chemical_name_systematic
; 
 ? 
;
_space_group_IT_number 148
_symmetry_cell_setting trigonal
_symmetry_space_group_name_Hall '-R 3'
_symmetry_space_group_name_H-M 'R -3 :H'
_atom_sites_solution_hydrogens geom
_atom_sites_solution_primary direct
_atom_sites_solution_secondary difmap
_audit_creation_method SHELXL-97
_cell_angle_alpha 90.00
_cell_angle_beta 90.00
_cell_angle_gamma 120.00
_cell_formula_units_Z 18
_cell_length_a 18.7559(3)
_cell_length_b 18.7559(3)
_cell_length_c 16.2998(3)
_cell_measurement_reflns_used 11786
_cell_measurement_temperature 150(1)
_cell_measurement_theta_max 27.485
_cell_measurement_theta_min 1.018
_cell_volume 4965.79(14)
_computing_cell_refinement DENZO-SMN
_computing_data_collection 'Nonius COLLECT'
_computing_data_reduction DENZO-SMN
_computing_molecular_graphics 'WinGX, Ortep3'
_computing_structure_refinement 'SHELXL-97 (Sheldrick, 1997)'
_computing_structure_solution SIR97
_diffrn_ambient_temperature 150(1)
_diffrn_measured_fraction_theta_full 0.994
_diffrn_measured_fraction_theta_max 0.994
_diffrn_measurement_device_type 'Nonius KappaCCD Diffractometer'
_diffrn_measurement_method 'Phi and Omega scan'
_diffrn_radiation_monochromator graphite
_diffrn_radiation_source 'fine-focus sealed tube'
_diffrn_radiation_type MoK\a
_diffrn_radiation_wavelength 0.71073
_diffrn_reflns_av_R_equivalents 0.0214
_diffrn_reflns_av_sigmaI/netI 0.0339
_diffrn_reflns_limit_h_max 24
_diffrn_reflns_limit_h_min -23
_diffrn_reflns_limit_k_max 20
_diffrn_reflns_limit_k_min -20
_diffrn_reflns_limit_l_max 21
_diffrn_reflns_limit_l_min -18
_diffrn_reflns_number 4522
_diffrn_reflns_theta_full 27.48
_diffrn_reflns_theta_max 27.48
_diffrn_reflns_theta_min 2.17
_exptl_absorpt_coefficient_mu 0.088
_exptl_absorpt_correction_T_max 0.9714
_exptl_absorpt_correction_T_min 0.9630
_exptl_absorpt_correction_type multi-scan
_exptl_absorpt_process_details 'DENZO-SMN (Otwinowski & Minor, 1997)'
_exptl_crystal_colour colorless
_exptl_crystal_density_diffrn 1.264
_exptl_crystal_density_method 'not measured'
_exptl_crystal_description prism
_exptl_crystal_F_000 2040
_exptl_crystal_size_max 0.43
_exptl_crystal_size_mid 0.40
_exptl_crystal_size_min 0.33
_refine_diff_density_max 0.247
_refine_diff_density_min -0.220
_refine_diff_density_rms 0.036
_refine_ls_extinction_method none
_refine_ls_goodness_of_fit_ref 1.060
_refine_ls_hydrogen_treatment refall
_refine_ls_matrix_type full
_refine_ls_number_parameters 204
_refine_ls_number_reflns 2519
_refine_ls_number_restraints 0
_refine_ls_restrained_S_all 1.060
_refine_ls_R_factor_all 0.0466
_refine_ls_R_factor_gt 0.0386
_refine_ls_shift/su_max 0.000
_refine_ls_shift/su_mean 0.000
_refine_ls_structure_factor_coef Fsqd
_refine_ls_weighting_details 'calc w=1/[\s^2^(Fo^2^)+(0.0418P)^2^+4.0763P] where P=(Fo^2^+2Fc^2^)/3'
_refine_ls_weighting_scheme calc
_refine_ls_wR_factor_gt 0.0936
_refine_ls_wR_factor_ref 0.0986
_reflns_number_gt 2164
_reflns_number_total 2519
_reflns_threshold_expression >2sigma(I)
_cod_data_source_file jo901791k_si_003.cif
_cod_data_source_block jl017
_cod_depositor_comments
;
The following automatic conversions were performed:
'_exptl_absorpt_correction_type' value 'Multi-scan' changed to
'multi-scan' according to
'/home/saulius/struct/CIF-dictionaries/cif_core.dic' dictionary named
'cif_core.dic' version 2.4.1 from 2010-06-29.

Automatic conversion script
Id: cif_fix_enum 1527 2010-12-29 10:47:43Z saulius 
;
_cod_original_sg_symbol_H-M R-3
_cod_database_code 4024936

loop_
_symmetry_equiv_pos_as_xyz
'x, y, z'
'-y, x-y, z'
'-x+y, -x, z'
'x+2/3, y+1/3, z+1/3'
'-y+2/3, x-y+1/3, z+1/3'
'-x+y+2/3, -x+1/3, z+1/3'
'x+1/3, y+2/3, z+2/3'
'-y+1/3, x-y+2/3, z+2/3'
'-x+y+1/3, -x+2/3, z+2/3'
'-x, -y, -z'
'y, -x+y, -z'
'x-y, x, -z'
'-x+2/3, -y+1/3, -z+1/3'
'y+2/3, -x+y+1/3, -z+1/3'
'x-y+2/3, x+1/3, -z+1/3'
'-x+1/3, -y+2/3, -z+2/3'
'y+1/3, -x+y+2/3, -z+2/3'
'x-y+1/3, x+2/3, -z+2/3'

loop_
_atom_site_label
_atom_site_type_symbol
_atom_site_fract_x
_atom_site_fract_y
_atom_site_fract_z
_atom_site_U_iso_or_equiv
_atom_site_adp_type
_atom_site_occupancy
_atom_site_symmetry_multiplicity
_atom_site_calc_flag
_atom_site_refinement_flags
_atom_site_disorder_assembly
_atom_site_disorder_group
O1 O 0.31388(6) 0.19178(6) 0.37005(6) 0.0347(2) Uani 1 1 d . . .
O2 O 0.19771(7) 0.19436(6) 0.34016(6) 0.0374(3) Uani 1 1 d . . .
N1 N 0.22043(6) 0.02424(6) 0.29554(5) 0.0183(2) Uani 1 1 d . . .
N2 N 0.0000 0.0000 0.1804(2) 0.0574(8) Uani 1 3 d S . .
N3 N 0.19496(5) 0.08902(5) 0.20088(5) 0.0175(2) Uani 1 1 d . . .
C2 C 0.21945(7) 0.09374(7) 0.27875(6) 0.0186(2) Uani 1 1 d . . .
C4 C 0.18102(6) 0.01510(6) 0.16659(7) 0.0179(2) Uani 1 1 d . . .
C5 C 0.19547(6) -0.02649(6) 0.22665(6) 0.0177(2) Uani 1 1 d . . .
C6 C 0.24628(8) 0.16782(7) 0.33603(7) 0.0239(3) Uani 1 1 d . . .
C7 C 0.24422(8) 0.00448(7) 0.37517(7) 0.0247(3) Uani 1 1 d . . .
H7A H 0.2933(9) 0.0545(9) 0.3926(8) 0.027(4) Uiso 1 1 d . . .
H7B H 0.2604(9) -0.0364(9) 0.3647(8) 0.031(4) Uiso 1 1 d . . .
C8 C 0.17578(10) -0.02423(9) 0.43740(8) 0.0341(3) Uani 1 1 d . . .
H8A H 0.1623(10) 0.0192(11) 0.4480(10) 0.047(5) Uiso 1 1 d . . .
H8B H 0.1932(10) -0.0393(10) 0.4887(11) 0.047(5) Uiso 1 1 d . . .
H8C H 0.1253(10) -0.0732(10) 0.4159(9) 0.039(4) Uiso 1 1 d . . .
C9 C 0.18542(7) 0.15328(7) 0.15835(7) 0.0210(2) Uani 1 1 d . . .
H9A H 0.1590(9) 0.1716(9) 0.1973(9) 0.028(4) Uiso 1 1 d . . .
H9B H 0.1486(9) 0.1258(9) 0.1124(9) 0.028(4) Uiso 1 1 d . . .
C10 C 0.26663(8) 0.22265(8) 0.12906(10) 0.0341(3) Uani 1 1 d . . .
H10A H 0.3014(10) 0.2451(10) 0.1746(11) 0.042(4) Uiso 1 1 d . . .
H10B H 0.2586(10) 0.2658(10) 0.1013(10) 0.042(4) Uiso 1 1 d . . .
H10C H 0.2906(11) 0.2014(11) 0.0892(11) 0.054(5) Uiso 1 1 d . . .
C11 C 0.15842(8) -0.00649(8) 0.07892(7) 0.0247(3) Uani 1 1 d . . .
H11A H 0.1060(9) -0.0073(9) 0.0657(8) 0.030(4) Uiso 1 1 d . . .
H11B H 0.2012(9) 0.0328(9) 0.0425(9) 0.034(4) Uiso 1 1 d . . .
H11C H 0.1521(9) -0.0601(9) 0.0673(8) 0.029(4) Uiso 1 1 d . . .
C12 C 0.18751(8) -0.10938(7) 0.22669(7) 0.0226(3) Uani 1 1 d . . .
H12A H 0.2389(10) -0.1071(9) 0.2433(9) 0.036(4) Uiso 1 1 d . . .
H12B H 0.1450(9) -0.1442(9) 0.2669(9) 0.033(4) Uiso 1 1 d . . .
H12C H 0.1722(9) -0.1329(9) 0.1727(9) 0.030(4) Uiso 1 1 d . . .
C13 C 0.0000 0.0000 0.2507(3) 0.0503(8) Uani 1 3 d S . .
C14 C 0.0000 0.0000 0.3382(3) 0.0710(11) Uani 1 3 d S . .
H14 H 0.0475(14) 0.0528(14) 0.3590(14) 0.091(8) Uiso 1 1 d . . .

loop_
_atom_site_aniso_label
_atom_site_aniso_U_11
_atom_site_aniso_U_22
_atom_site_aniso_U_33
_atom_site_aniso_U_23
_atom_site_aniso_U_13
_atom_site_aniso_U_12
O1 0.0374(5) 0.0265(5) 0.0334(5) -0.0089(4) -0.0109(4) 0.0109(4)
O2 0.0514(6) 0.0368(5) 0.0357(5) -0.0101(4) -0.0034(4) 0.0309(5)
N1 0.0205(5) 0.0170(4) 0.0164(4) 0.0004(3) -0.0010(3) 0.0087(4)
N2 0.0264(7) 0.0264(7) 0.119(3) 0.000 0.000 0.0132(4)
N3 0.0173(4) 0.0169(4) 0.0191(4) 0.0002(3) -0.0012(3) 0.0090(4)
C2 0.0185(5) 0.0178(5) 0.0189(5) 0.0007(4) 0.0008(4) 0.0085(4)
C4 0.0165(5) 0.0169(5) 0.0195(5) -0.0007(4) -0.0004(4) 0.0077(4)
C5 0.0162(5) 0.0176(5) 0.0179(5) -0.0010(4) -0.0001(4) 0.0075(4)
C6 0.0328(6) 0.0183(5) 0.0183(5) -0.0001(4) 0.0002(4) 0.0110(5)
C7 0.0314(6) 0.0210(6) 0.0195(5) 0.0011(4) -0.0064(5) 0.0114(5)
C8 0.0485(8) 0.0314(7) 0.0206(6) 0.0048(5) 0.0038(6) 0.0186(7)
C9 0.0225(6) 0.0203(5) 0.0236(5) 0.0029(4) -0.0020(4) 0.0132(5)
C10 0.0268(7) 0.0279(7) 0.0456(8) 0.0151(6) 0.0005(6) 0.0121(6)
C11 0.0294(6) 0.0250(6) 0.0186(6) -0.0021(4) -0.0043(5) 0.0129(5)
C12 0.0265(6) 0.0197(5) 0.0242(6) -0.0008(4) -0.0019(5) 0.0134(5)
C13 0.0218(8) 0.0218(8) 0.108(3) 0.000 0.000 0.0109(4)
C14 0.0490(12) 0.0490(12) 0.115(3) 0.000 0.000 0.0245(6)

loop_
_atom_type_symbol
_atom_type_description
_atom_type_scat_dispersion_real
_atom_type_scat_dispersion_imag
_atom_type_scat_source
C C 0.0033 0.0016 'International Tables Vol C Tables 4.2.6.8 and 6.1.1.4'
H H 0.0000 0.0000 'International Tables Vol C Tables 4.2.6.8 and 6.1.1.4'
N N 0.0061 0.0033 'International Tables Vol C Tables 4.2.6.8 and 6.1.1.4'
O O 0.0106 0.0060 'International Tables Vol C Tables 4.2.6.8 and 6.1.1.4'

loop_
_geom_angle_atom_site_label_1
_geom_angle_atom_site_label_2
_geom_angle_atom_site_label_3
_geom_angle
_geom_angle_site_symmetry_1
_geom_angle_site_symmetry_3
_geom_angle_publ_flag
C2 N1 C5 109.65(9) . . ?
C2 N1 C7 125.12(9) . . ?
C5 N1 C7 125.23(9) . . ?
C2 N3 C4 109.51(9) . . ?
C2 N3 C9 124.69(9) . . ?
C4 N3 C9 125.80(9) . . ?
N3 C2 N1 107.49(9) . . ?
N3 C2 C6 125.68(9) . . ?
N1 C2 C6 126.74(10) . . ?
C5 C4 N3 106.85(9) . . ?
C5 C4 C11 130.25(10) . . ?
N3 C4 C11 122.84(10) . . ?
C4 C5 N1 106.47(9) . . ?
C4 C5 C12 130.97(10) . . ?
N1 C5 C12 122.56(9) . . ?
O2 C6 O1 130.69(11) . . ?
O2 C6 C2 115.00(10) . . ?
O1 C6 C2 114.31(10) . . ?
N1 C7 C8 111.73(11) . . ?
N1 C7 H7A 105.8(8) . . ?
C8 C7 H7A 112.0(8) . . ?
N1 C7 H7B 107.2(8) . . ?
C8 C7 H7B 112.5(9) . . ?
H7A C7 H7B 107.2(12) . . ?
C7 C8 H8A 110.4(10) . . ?
C7 C8 H8B 109.1(10) . . ?
H8A C8 H8B 110.3(14) . . ?
C7 C8 H8C 109.8(9) . . ?
H8A C8 H8C 107.8(14) . . ?
H8B C8 H8C 109.4(13) . . ?
N3 C9 C10 111.82(9) . . ?
N3 C9 H9A 105.9(8) . . ?
C10 C9 H9A 112.3(9) . . ?
N3 C9 H9B 105.9(8) . . ?
C10 C9 H9B 111.0(8) . . ?
H9A C9 H9B 109.8(12) . . ?
C9 C10 H10A 108.3(10) . . ?
C9 C10 H10B 110.2(9) . . ?
H10A C10 H10B 110.2(14) . . ?
C9 C10 H10C 109.3(11) . . ?
H10A C10 H10C 110.5(15) . . ?
H10B C10 H10C 108.2(14) . . ?
C4 C11 H11A 110.9(8) . . ?
C4 C11 H11B 111.4(9) . . ?
H11A C11 H11B 108.2(12) . . ?
C4 C11 H11C 109.9(8) . . ?
H11A C11 H11C 109.4(12) . . ?
H11B C11 H11C 107.0(12) . . ?
C5 C12 H12A 111.8(9) . . ?
C5 C12 H12B 108.6(9) . . ?
H12A C12 H12B 107.3(12) . . ?
C5 C12 H12C 109.3(9) . . ?
H12A C12 H12C 109.5(12) . . ?
H12B C12 H12C 110.3(12) . . ?
N2 C13 C14 180.000(1) . . ?
C13 C14 H14 109.7(14) . . ?

loop_
_geom_bond_atom_site_label_1
_geom_bond_atom_site_label_2
_geom_bond_distance
_geom_bond_site_symmetry_2
_geom_bond_publ_flag
O1 C6 1.2439(15) . ?
O2 C6 1.2392(15) . ?
N1 C2 1.3409(14) . ?
N1 C5 1.3929(13) . ?
N1 C7 1.4787(14) . ?
N2 C13 1.146(5) . ?
N3 C2 1.3376(14) . ?
N3 C4 1.3930(14) . ?
N3 C9 1.4769(13) . ?
C2 C6 1.5350(15) . ?
C4 C5 1.3608(15) . ?
C4 C11 1.4880(15) . ?
C5 C12 1.4857(15) . ?
C7 C8 1.5084(18) . ?
C7 H7A 0.971(15) . ?
C7 H7B 0.969(15) . ?
C8 H8A 0.981(18) . ?
C8 H8B 0.989(18) . ?
C8 H8C 0.996(16) . ?
C9 C10 1.5029(17) . ?
C9 H9A 0.968(15) . ?
C9 H9B 0.973(14) . ?
C10 H10A 0.938(17) . ?
C10 H10B 1.003(17) . ?
C10 H10C 0.980(19) . ?
C11 H11A 0.999(15) . ?
C11 H11B 0.973(16) . ?
C11 H11C 0.970(15) . ?
C12 H12A 0.981(16) . ?
C12 H12B 0.985(15) . ?
C12 H12C 0.962(15) . ?
C13 C14 1.426(6) . ?
C14 H14 1.00(2) . ?

loop_
_geom_torsion_atom_site_label_1
_geom_torsion_atom_site_label_2
_geom_torsion_atom_site_label_3
_geom_torsion_atom_site_label_4
_geom_torsion
_geom_torsion_site_symmetry_1
_geom_torsion_site_symmetry_2
_geom_torsion_site_symmetry_3
_geom_torsion_site_symmetry_4
_geom_torsion_publ_flag
C4 N3 C2 N1 -0.85(12) . . . . ?
C9 N3 C2 N1 179.82(9) . . . . ?
C4 N3 C2 C6 175.85(10) . . . . ?
C9 N3 C2 C6 -3.49(17) . . . . ?
C5 N1 C2 N3 -0.32(12) . . . . ?
C7 N1 C2 N3 179.81(10) . . . . ?
C5 N1 C2 C6 -176.97(10) . . . . ?
C7 N1 C2 C6 3.16(18) . . . . ?
C2 N3 C4 C5 1.70(12) . . . . ?
C9 N3 C4 C5 -178.98(10) . . . . ?
C2 N3 C4 C11 -175.88(10) . . . . ?
C9 N3 C4 C11 3.45(17) . . . . ?
N3 C4 C5 N1 -1.82(12) . . . . ?
C11 C4 C5 N1 175.51(11) . . . . ?
N3 C4 C5 C12 177.42(11) . . . . ?
C11 C4 C5 C12 -5.2(2) . . . . ?
C2 N1 C5 C4 1.36(12) . . . . ?
C7 N1 C5 C4 -178.76(10) . . . . ?
C2 N1 C5 C12 -177.96(10) . . . . ?
C7 N1 C5 C12 1.92(16) . . . . ?
N3 C2 C6 O2 50.79(16) . . . . ?
N1 C2 C6 O2 -133.15(12) . . . . ?
N3 C2 C6 O1 -128.52(12) . . . . ?
N1 C2 C6 O1 47.55(16) . . . . ?
C2 N1 C7 C8 78.51(14) . . . . ?
C5 N1 C7 C8 -101.35(13) . . . . ?
C2 N3 C9 C10 79.95(14) . . . . ?
C4 N3 C9 C10 -99.28(13) . . . . ?

loop_
_cod_related_entry_id
_cod_related_entry_database
_cod_related_entry_code
1 ChemSpider 30659056
